data_7129454
loop_
_publ_author_name
'Schneider, Selina'
'von H\"anisch, Carsten'

_publ_section_title
;
 Trapping reactions with highly unstable hydrides of antimony and bismuth
;
_journal_name_full 'Chemical Communications'
_journal_paper_doi 10.1039/D1CC06741A
_journal_year 2022
_chemical_formula_moiety 'C33 H52 Ga N2 Sb'
_chemical_formula_sum 'C33 H52 Ga N2 Sb'
_chemical_formula_weight 668.28
_chemical_properties_physical Air-sensitive,Moisture-sensitive,Oxygen-sensitive,Light-sensitive
_space_group_crystal_system monoclinic
_space_group_IT_number 14
_space_group_name_Hall '-P 2yn'
_space_group_name_H-M_alt 'P 1 21/n 1'
_symmetry_Int_Tables_number 14
_atom_sites_solution_primary dual
_audit_creation_date 2021-07-25
_audit_creation_method
;
Olex2 1.2
(compiled 2018.05.29 svn.r3508 for OlexSys, GUI svn.r5506)
;
_audit_update_record
;
2021-11-29 deposited with the CCDC.	2021-12-22 downloaded from the CCDC.
;
_cell_angle_alpha 90
_cell_angle_beta 100.403(2)
_cell_angle_gamma 90
_cell_formula_units_Z 4
_cell_length_a 10.4394(4)
_cell_length_b 21.1659(7)
_cell_length_c 15.5452(5)
_cell_measurement_reflns_used 9548
_cell_measurement_temperature 100(2)
_cell_measurement_theta_max 33.31
_cell_measurement_theta_min 2.18
_cell_volume 3378.4(2)
_computing_cell_refinement 'SAINT v8.37A (Bruker, 2015)'
_computing_data_reduction 'SAINT v8.37A (Bruker, 2015)'
_computing_molecular_graphics 'Olex2 (Dolomanov et al., 2009)'
_computing_publication_material 'Olex2 (Dolomanov et al., 2009)'
_computing_structure_refinement 'olex2.refine (Bourhis et al., 2015)'
_computing_structure_solution 'ShelXT (Sheldrick, 2015)'
_diffrn_ambient_temperature 100(2)
_diffrn_detector 'CCD area detector'
_diffrn_detector_area_resol_mean 7.9
_diffrn_detector_type 'Bruker D8 Quest'
_diffrn_measured_fraction_theta_full 0.9994
_diffrn_measured_fraction_theta_max 0.9994
_diffrn_measurement_device 'three-circle diffractometer'
_diffrn_measurement_device_type 'Bruker D8 Quest'
_diffrn_measurement_method '\w scans'
_diffrn_radiation_monochromator graphite
_diffrn_radiation_probe x-ray
_diffrn_radiation_type 'Mo K\a'
_diffrn_radiation_wavelength 0.71073
_diffrn_reflns_av_R_equivalents 0.0348
_diffrn_reflns_av_unetI/netI 0.0313
_diffrn_reflns_limit_h_max 16
_diffrn_reflns_limit_h_min -15
_diffrn_reflns_limit_k_max 30
_diffrn_reflns_limit_k_min -32
_diffrn_reflns_limit_l_max 21
_diffrn_reflns_limit_l_min -23
_diffrn_reflns_number 98202
_diffrn_reflns_theta_full 25.9983
_diffrn_reflns_theta_max 26.00
_diffrn_reflns_theta_min 1.92
_diffrn_source 'sealed X-ray tube'
_diffrn_source_target Mo
_diffrn_standards_number 0
_exptl_absorpt_coefficient_mu 1.619
_exptl_absorpt_correction_T_max 0.7467
_exptl_absorpt_correction_T_min 0.7019
_exptl_absorpt_correction_type multi-scan
_exptl_absorpt_process_details
'SADABS-2016/2 (Bruker,2016/2) was used for absorption correction. wR2(int) was 0.0786 before and 0.0477 after correction. The Ratio of minimum to maximum transmission is 0.9459. The \l/2 correction factor is Not present.'
_exptl_crystal_colour yellow
_exptl_crystal_colour_primary yellow
_exptl_crystal_density_diffrn 1.3138
_exptl_crystal_description plate
_exptl_crystal_F_000 1382.8953
_exptl_crystal_size_max 0.253
_exptl_crystal_size_mid 0.209
_exptl_crystal_size_min 0.171
_refine_diff_density_max 0.6372
_refine_diff_density_min -0.4380
_refine_diff_density_rms 0.1329
_refine_ls_d_res_high 0.8107
_refine_ls_d_res_low 10.5829
_refine_ls_goodness_of_fit_ref 1.0707
_refine_ls_hydrogen_treatment mixed
_refine_ls_matrix_type full
_refine_ls_number_constraints 74
_refine_ls_number_parameters 364
_refine_ls_number_reflns 6629
_refine_ls_number_restraints 2
_refine_ls_restrained_S_all 1.0705
_refine_ls_R_factor_all 0.0246
_refine_ls_R_factor_gt 0.0224
_refine_ls_shift/su_max 0.0002
_refine_ls_shift/su_mean 0.0000
_refine_ls_structure_factor_coef Fsqd
_refine_ls_weighting_details 'w=1/[\s^2^(Fo^2^)+(0.0389P)^2^+1.1825P] where P=(Fo^2^+2Fc^2^)/3'
_refine_ls_weighting_scheme calc
_refine_ls_wR_factor_gt 0.0622
_refine_ls_wR_factor_ref 0.0629
_reflns_Friedel_coverage 0.0
_reflns_limit_h_max 9
_reflns_limit_h_min -12
_reflns_limit_k_max 26
_reflns_limit_k_min 0
_reflns_limit_l_max 19
_reflns_limit_l_min -9
_reflns_number_gt 6056
_reflns_number_total 6629
_reflns_threshold_expression I>=2u(I)
_cod_data_source_file d1cc06741a2.cif
_cod_data_source_block compound-1
_cod_original_sg_symbol_Hall '-P 2ybc (x-z,y,z)'
_cod_database_code 7129454
_olex2_refinement_description
;
1. Fixed Uiso
 At 1.2 times of:
  All C(H) groups
 At 1.5 times of:
  All C(H,H,H) groups
2. Restrained distances
 Ga1-H
 1.52 with sigma of 0.02
 Sb1-H1
 1.71 with sigma of 0.02
3. Others
 Fixed Sof: Sb1'(0.25) Sb1(0.75)
4.a Ternary CH refined with riding coordinates:
 C12(H12), C15(H15), C27(H27), C24(H24)
4.b Aromatic/amide H refined with riding coordinates:
 C8(H8), C9(H9), C10(H10), C20(H20), C21(H21), C22(H22), C2(H2)
4.c Idealised Me refined as rotating group:
 C4(H4a,H4b,H4c), C13(H13a,H13b,H13c), C14(H14a,H14b,H14c), C5(H5a,H5b,H5c),
 C29(H29a,H29b,H29c), C26(H26a,H26b,H26c), C17(H17a,H17b,H17c), C33(H33a,H33b,
 H33c), C16(H16a,H16b,H16c), C32(H32a,H32b,H32c), C25(H25a,H25b,H25c), C31(H31a,
 H31b,H31c), C28(H28a,H28b,H28c)
;
_olex2_submission_special_instructions 'No special instructions were received'

loop_
_space_group_symop_id
_space_group_symop_operation_xyz
1 x,y,z
2 -x+1/2,y+1/2,-z+1/2
3 -x,-y,-z
4 x-1/2,-y-1/2,z-1/2

loop_
_atom_site_label
_atom_site_type_symbol
_atom_site_fract_x
_atom_site_fract_y
_atom_site_fract_z
_atom_site_U_iso_or_equiv
_atom_site_adp_type
_atom_site_occupancy
_atom_site_refinement_flags_posn
_atom_site_disorder_group
Sb1 Sb 0.48566(11) 0.25836(6) 0.22734(9) 0.01895(13) Uani 0.750000 D 1
Ga1 Ga 0.649209(17) 0.255748(8) 0.375714(11) 0.01182(6) Uani 1.000000 D .
N1 N 0.62323(12) 0.33362(6) 0.43971(8) 0.0124(3) Uani 1.000000 . .
N2 N 0.59956(12) 0.19841(6) 0.46482(8) 0.0130(3) Uani 1.000000 . .
C1 C 0.63825(15) 0.33318(7) 0.52672(10) 0.0146(3) Uani 1.000000 . .
C12 C 0.35704(15) 0.38352(7) 0.42570(10) 0.0165(3) Uani 1.000000 . .
C3 C 0.61654(15) 0.21570(7) 0.54792(10) 0.0147(3) Uani 1.000000 . .
C6 C 0.58854(15) 0.39060(7) 0.39030(9) 0.0124(3) Uani 1.000000 . .
C11 C 0.68108(15) 0.42023(7) 0.34878(10) 0.0139(3) Uani 1.000000 . .
C7 C 0.45961(15) 0.41289(7) 0.37939(10) 0.0144(3) Uani 1.000000 . .
C18 C 0.56800(16) 0.13413(7) 0.43792(10) 0.0148(3) Uani 1.000000 . .
C15 C 0.82182(15) 0.39821(7) 0.36188(11) 0.0161(3) Uani 1.000000 . .
C23 C 0.43733(16) 0.11854(8) 0.40564(11) 0.0186(3) Uani 1.000000 . .
C19 C 0.66869(16) 0.08978(7) 0.43952(10) 0.0185(3) Uani 1.000000 . .
C8 C 0.42512(16) 0.46445(8) 0.32425(10) 0.0171(3) Uani 1.000000 . .
C9 C 0.51505(16) 0.49393(8) 0.28219(10) 0.0196(3) Uani 1.000000 . .
C2 C 0.64344(16) 0.27826(8) 0.57653(10) 0.0167(3) Uani 1.000000 . .
C4 C 0.65045(18) 0.39514(8) 0.57537(11) 0.0234(4) Uani 1.000000 . .
C13 C 0.24805(16) 0.35246(8) 0.36037(12) 0.0228(4) Uani 1.000000 . .
C14 C 0.30002(17) 0.43265(8) 0.48064(11) 0.0215(4) Uani 1.000000 . .
C5 C 0.61025(18) 0.16771(8) 0.61855(11) 0.0221(4) Uani 1.000000 . .
C30 C 0.58825(17) 0.19331(8) 0.14985(11) 0.0215(4) Uani 1.000000 . .
C10 C 0.64215(16) 0.47215(8) 0.29500(10) 0.0178(3) Uani 1.000000 . .
C22 C 0.40909(18) 0.05753(8) 0.37376(12) 0.0246(4) Uani 1.000000 . .
C27 C 0.32771(16) 0.16503(8) 0.40985(12) 0.0234(4) Uani 1.000000 . .
C20 C 0.63474(19) 0.02940(8) 0.40631(12) 0.0246(4) Uani 1.000000 . .
C21 C 0.50752(19) 0.01359(8) 0.37355(12) 0.0280(4) Uani 1.000000 . .
C24 C 0.81051(17) 0.10468(8) 0.47601(12) 0.0227(4) Uani 1.000000 . .
C29 C 0.21743(18) 0.16178(10) 0.33110(13) 0.0311(4) Uani 1.000000 . .
C26 C 0.89516(18) 0.09828(9) 0.40539(13) 0.0312(4) Uani 1.000000 . .
C17 C 0.91397(18) 0.44842(9) 0.40834(15) 0.0332(5) Uani 1.000000 . .
C33 C 0.73285(18) 0.20820(10) 0.15790(12) 0.0288(4) Uani 1.000000 . .
C16 C 0.86132(18) 0.37898(10) 0.27544(12) 0.0286(4) Uani 1.000000 . .
C32 C 0.51981(19) 0.19966(11) 0.05466(12) 0.0316(4) Uani 1.000000 . .
C25 C 0.8641(2) 0.06222(10) 0.55461(13) 0.0339(4) Uani 1.000000 . .
C31 C 0.5702(2) 0.12706(9) 0.18324(14) 0.0374(5) Uani 1.000000 . .
C28 C 0.2731(2) 0.15439(12) 0.49378(13) 0.0430(6) Uani 1.000000 . .
Sb1' Sb 0.5064(3) 0.26721(17) 0.2191(3) 0.0237(5) Uani 0.250000 . 2
H8 H 0.33813(16) 0.47969(8) 0.31533(10) 0.0205(4) Uiso 1.000000 R .
H9 H 0.48961(16) 0.52893(8) 0.24474(10) 0.0236(4) Uiso 1.000000 R .
H10 H 0.70385(16) 0.49287(8) 0.26673(10) 0.0214(4) Uiso 1.000000 R .
H20 H 0.70107(19) -0.00135(8) 0.40641(12) 0.0295(5) Uiso 1.000000 R .
H21 H 0.48702(19) -0.02754(8) 0.35072(12) 0.0336(5) Uiso 1.000000 R .
H22 H 0.32131(18) 0.04596(8) 0.35193(12) 0.0295(5) Uiso 1.000000 R .
H12 H 0.40034(15) 0.34997(7) 0.46608(10) 0.0198(4) Uiso 1.000000 R .
H15 H 0.82985(15) 0.36001(7) 0.40033(11) 0.0194(4) Uiso 1.000000 R .
H2 H 0.66844(16) 0.28369(8) 0.63793(10) 0.0201(4) Uiso 1.000000 R .
H4a H 0.7110(9) 0.4228(2) 0.5518(6) 0.0351(6) Uiso 1.000000 GR .
H4b H 0.5649(3) 0.4155(3) 0.5684(7) 0.0351(6) Uiso 1.000000 GR .
H4c H 0.6834(12) 0.38745(10) 0.63760(17) 0.0351(6) Uiso 1.000000 GR .
H13a H 0.2018(8) 0.38479(12) 0.3215(5) 0.0342(5) Uiso 1.000000 GR .
H13b H 0.2855(2) 0.3212(4) 0.3256(6) 0.0342(5) Uiso 1.000000 GR .
H13c H 0.1870(7) 0.3315(5) 0.39213(12) 0.0342(5) Uiso 1.000000 GR .
H14a H 0.37092(17) 0.4539(4) 0.5199(6) 0.0322(5) Uiso 1.000000 GR .
H14b H 0.2498(10) 0.4639(3) 0.44187(12) 0.0322(5) Uiso 1.000000 GR .
H14c H 0.2428(9) 0.41158(11) 0.5152(6) 0.0322(5) Uiso 1.000000 GR .
H5a H 0.5699(11) 0.1288(2) 0.59217(13) 0.0332(5) Uiso 1.000000 GR .
H5b H 0.6985(2) 0.1585(4) 0.6496(5) 0.0332(5) Uiso 1.000000 GR .
H5c H 0.5582(10) 0.1846(2) 0.6598(5) 0.0332(5) Uiso 1.000000 GR .
H27 H 0.36520(16) 0.20861(8) 0.41231(12) 0.0281(4) Uiso 1.000000 R .
H24 H 0.81564(17) 0.14951(8) 0.49664(12) 0.0272(4) Uiso 1.000000 R .
H29a H 0.2532(2) 0.1658(7) 0.27725(13) 0.0467(6) Uiso 1.000000 GR .
H29b H 0.1723(9) 0.1212(3) 0.3311(5) 0.0467(6) Uiso 1.000000 GR .
H29c H 0.1558(7) 0.1962(4) 0.3343(5) 0.0467(6) Uiso 1.000000 GR .
H26a H 0.8937(11) 0.05434(17) 0.3854(7) 0.0468(6) Uiso 1.000000 GR .
H26b H 0.8609(8) 0.1258(5) 0.3559(4) 0.0468(6) Uiso 1.000000 GR .
H26c H 0.9849(4) 0.1106(6) 0.4298(3) 0.0468(6) Uiso 1.000000 GR .
H17a H 0.9081(10) 0.4866(3) 0.3721(4) 0.0497(7) Uiso 1.000000 GR .
H17b H 0.8896(9) 0.4586(5) 0.4647(4) 0.0497(7) Uiso 1.000000 GR .
H17c H 1.0035(2) 0.4323(3) 0.4180(8) 0.0497(7) Uiso 1.000000 GR .
H33a H 0.74338(18) 0.2514(3) 0.1375(9) 0.0432(6) Uiso 1.000000 GR .
H33b H 0.7756(3) 0.2044(7) 0.21921(18) 0.0432(6) Uiso 1.000000 GR .
H33c H 0.7725(3) 0.1784(4) 0.1222(7) 0.0432(6) Uiso 1.000000 GR .
H16a H 0.8012(8) 0.3466(5) 0.2468(4) 0.0429(6) Uiso 1.000000 GR .
H16b H 0.8580(13) 0.41600(16) 0.2372(4) 0.0429(6) Uiso 1.000000 GR .
H16c H 0.9501(5) 0.3620(6) 0.28694(14) 0.0429(6) Uiso 1.000000 GR .
H32a H 0.4270(3) 0.1902(7) 0.05023(19) 0.0473(7) Uiso 1.000000 GR .
H32b H 0.5301(12) 0.2429(2) 0.0345(3) 0.0473(7) Uiso 1.000000 GR .
H32c H 0.5585(10) 0.1700(5) 0.01826(19) 0.0473(7) Uiso 1.000000 GR .
H25a H 0.8098(9) 0.0668(5) 0.5995(4) 0.0509(7) Uiso 1.000000 GR .
H25b H 0.8631(13) 0.01808(12) 0.5355(2) 0.0509(7) Uiso 1.000000 GR .
H25c H 0.9537(5) 0.0748(5) 0.5790(6) 0.0509(7) Uiso 1.000000 GR .
H31a H 0.6126(13) 0.1240(2) 0.2447(3) 0.0561(7) Uiso 1.000000 GR .
H31b H 0.4770(2) 0.1181(3) 0.1780(9) 0.0561(7) Uiso 1.000000 GR .
H31c H 0.6094(13) 0.09640(11) 0.1485(6) 0.0561(7) Uiso 1.000000 GR .
H28a H 0.2401(15) 0.1111(3) 0.4945(5) 0.0645(9) Uiso 1.000000 GR .
H28b H 0.3422(5) 0.1610(8) 0.54467(13) 0.0645(9) Uiso 1.000000 GR .
H28c H 0.2019(11) 0.1843(5) 0.4958(5) 0.0645(9) Uiso 1.000000 GR .
H H 0.7961(16) 0.2438(9) 0.3761(16) 0.034(6) Uiso 1.000000 D .
H1 H 0.560(3) 0.3259(11) 0.199(2) 0.090(10) Uiso 1.000000 D 1

loop_
_atom_site_aniso_label
_atom_site_aniso_U_11
_atom_site_aniso_U_22
_atom_site_aniso_U_33
_atom_site_aniso_U_12
_atom_site_aniso_U_13
_atom_site_aniso_U_23
Sb1 0.0171(2) 0.0257(3) 0.0132(2) 0.00188(15) 0.00045(14) -0.00327(17)
Ga1 0.01396(10) 0.00988(9) 0.01164(10) -0.00028(6) 0.00234(7) -0.00000(6)
N1 0.0130(6) 0.0107(6) 0.0132(6) -0.0006(5) 0.0017(5) 0.0002(5)
N2 0.0146(6) 0.0102(6) 0.0144(6) -0.0010(5) 0.0028(5) 0.0010(5)
C1 0.0126(7) 0.0150(7) 0.0149(8) -0.0009(6) -0.0008(6) -0.0026(6)
C12 0.0142(8) 0.0168(8) 0.0188(8) 0.0006(6) 0.0036(6) 0.0005(6)
C3 0.0136(7) 0.0154(8) 0.0146(8) -0.0004(6) 0.0010(6) 0.0027(6)
C6 0.0150(7) 0.0111(7) 0.0101(7) -0.0002(6) -0.0003(6) -0.0024(6)
C11 0.0151(8) 0.0119(7) 0.0143(7) -0.0010(6) 0.0014(6) -0.0030(6)
C7 0.0158(8) 0.0139(7) 0.0132(7) -0.0001(6) 0.0021(6) -0.0028(6)
C18 0.0207(8) 0.0111(7) 0.0135(8) -0.0025(6) 0.0052(6) 0.0016(6)
C15 0.0141(8) 0.0132(7) 0.0213(8) -0.0014(6) 0.0038(6) 0.0009(6)
C23 0.0219(8) 0.0164(8) 0.0182(8) -0.0043(6) 0.0056(7) 0.0003(6)
C19 0.0242(9) 0.0140(8) 0.0184(8) 0.0003(6) 0.0070(7) 0.0032(6)
C8 0.0162(8) 0.0171(8) 0.0176(8) 0.0054(6) 0.0022(6) 0.0007(6)
C9 0.0241(9) 0.0179(8) 0.0168(8) 0.0054(7) 0.0037(7) 0.0048(6)
C2 0.0199(8) 0.0179(8) 0.0110(7) -0.0012(6) -0.0007(6) -0.0010(6)
C4 0.0338(10) 0.0164(8) 0.0174(8) 0.0005(7) -0.0024(7) -0.0026(7)
C13 0.0173(8) 0.0247(9) 0.0269(9) -0.0037(7) 0.0057(7) -0.0055(7)
C14 0.0209(9) 0.0236(9) 0.0218(9) -0.0014(7) 0.0090(7) -0.0023(7)
C5 0.0317(10) 0.0179(8) 0.0160(8) -0.0042(7) 0.0023(7) 0.0038(6)
C30 0.0273(9) 0.0209(9) 0.0172(8) -0.0024(7) 0.0065(7) -0.0043(7)
C10 0.0201(8) 0.0169(8) 0.0179(8) -0.0008(6) 0.0071(7) 0.0022(6)
C22 0.0264(9) 0.0208(9) 0.0276(9) -0.0095(7) 0.0076(7) -0.0033(7)
C27 0.0172(8) 0.0208(8) 0.0303(10) -0.0024(7) -0.0011(7) -0.0040(7)
C20 0.0346(10) 0.0135(8) 0.0288(10) 0.0026(7) 0.0138(8) 0.0009(7)
C21 0.0411(11) 0.0126(8) 0.0332(10) -0.0085(8) 0.0147(9) -0.0056(7)
C24 0.0200(9) 0.0197(8) 0.0285(9) 0.0050(7) 0.0044(7) 0.0029(7)
C29 0.0212(9) 0.0408(11) 0.0295(10) -0.0030(8) -0.0006(8) 0.0031(8)
C26 0.0226(9) 0.0316(10) 0.0411(11) 0.0059(8) 0.0106(8) 0.0041(9)
C17 0.0178(9) 0.0227(9) 0.0546(13) -0.0004(7) -0.0051(8) -0.0081(9)
C33 0.0267(10) 0.0362(11) 0.0235(9) 0.0009(8) 0.0048(7) -0.0058(8)
C16 0.0202(9) 0.0389(11) 0.0288(10) 0.0051(8) 0.0099(8) -0.0001(8)
C32 0.0290(10) 0.0490(12) 0.0170(9) -0.0060(9) 0.0053(8) -0.0093(8)
C25 0.0343(11) 0.0316(10) 0.0336(11) 0.0087(9) -0.0000(8) 0.0064(8)
C31 0.0551(14) 0.0229(10) 0.0386(12) -0.0025(9) 0.0203(10) -0.0051(8)
C28 0.0299(11) 0.0704(16) 0.0279(11) 0.0195(11) 0.0032(9) -0.0119(10)
Sb1' 0.0293(12) 0.0241(9) 0.0147(7) 0.0115(7) -0.0041(7) -0.0050(6)

loop_
_atom_type_symbol
_atom_type_scat_dispersion_real
_atom_type_scat_dispersion_imag
_atom_type_scat_Cromer_Mann_a1
_atom_type_scat_Cromer_Mann_a2
_atom_type_scat_Cromer_Mann_a3
_atom_type_scat_Cromer_Mann_a4
_atom_type_scat_Cromer_Mann_b1
_atom_type_scat_Cromer_Mann_b2
_atom_type_scat_Cromer_Mann_b3
_atom_type_scat_Cromer_Mann_b4
_atom_type_scat_Cromer_Mann_c
_atom_type_scat_source
_atom_type_scat_dispersion_source
H 0.00000 0.00000 0.49300 0.32291 0.14019 0.04081 10.51090 26.12570 3.14236 57.79970 0.0030380000826 'International Tables Volume C Table 6.1.1.4 (pp. 500-502)' 'Henke, Gullikson and Davis, At. Data and Nucl. Data Tables, 1993, 54, 2'
C 0.00347 0.00161 2.31000 1.02000 1.58860 0.86500 20.84390 10.20750 0.56870 51.65120 0.215599998832 'International Tables Volume C Table 6.1.1.4 (pp. 500-502)' 'Henke, Gullikson and Davis, At. Data and Nucl. Data Tables, 1993, 54, 2'
N 0.00653 0.00323 12.21260 3.13220 2.01250 1.16630 0.00570 9.89330 28.99750 0.58260 -11.5290002823 'International Tables Volume C Table 6.1.1.4 (pp. 500-502)' 'Henke, Gullikson and Davis, At. Data and Nucl. Data Tables, 1993, 54, 2'
Ga 0.25329 1.65181 15.23540 6.70060 4.35910 2.96230 3.06690 0.24120 10.78050 61.41350 1.71889996529 'International Tables Volume C Table 6.1.1.4 (pp. 500-502)' 'Henke, Gullikson and Davis, At. Data and Nucl. Data Tables, 1993, 54, 2'
Sb -0.60640 1.48759 19.64180 19.04550 5.03710 2.68270 5.30340 0.46070 27.90740 75.28250 4.59089994431 'International Tables Volume C Table 6.1.1.4 (pp. 500-502)' 'Henke, Gullikson and Davis, At. Data and Nucl. Data Tables, 1993, 54, 2'

loop_
_geom_angle_atom_site_label_1
_geom_angle_atom_site_label_2
_geom_angle_atom_site_label_3
_geom_angle
_geom_angle_site_symmetry_1
_geom_angle_site_symmetry_3
_geom_angle_publ_flag
C30 Sb1 Ga1 99.39(7) . . ?
N2 Ga1 N1 94.72(5) . . ?
H Ga1 N1 111.1(8) . . ?
H Ga1 N2 106.3(8) . . ?
C1 N1 Ga1 120.34(10) . . ?
C6 N1 Ga1 118.41(9) . . ?
C6 N1 C1 121.25(13) . . ?
C3 N2 Ga1 120.50(10) . . ?
C18 N2 Ga1 116.74(10) . . ?
C18 N2 C3 121.79(13) . . ?
C2 C1 N1 123.75(14) . . ?
C4 C1 N1 119.12(14) . . ?
C4 C1 C2 117.13(14) . . ?
C13 C12 C7 111.27(13) . . ?
C14 C12 C7 111.26(13) . . ?
C14 C12 C13 110.14(13) . . ?
H12 C12 C7 108.01(8) . . ?
H12 C12 C13 108.01(9) . . ?
H12 C12 C14 108.01(9) . . ?
C2 C3 N2 123.51(14) . . ?
C5 C3 N2 120.61(14) . . ?
C5 C3 C2 115.87(14) . . ?
C11 C6 N1 119.47(13) . . ?
C7 C6 N1 119.20(13) . . ?
C7 C6 C11 121.17(14) . . ?
C15 C11 C6 122.05(14) . . ?
C10 C11 C6 118.51(14) . . ?
C10 C11 C15 119.44(14) . . ?
C6 C7 C12 122.94(14) . . ?
C8 C7 C12 118.92(14) . . ?
C8 C7 C6 118.14(14) . . ?
C23 C18 N2 118.74(14) . . ?
C19 C18 N2 119.55(14) . . ?
C19 C18 C23 121.60(15) . . ?
C17 C15 C11 111.22(13) . . ?
C16 C15 C11 111.79(13) . . ?
C16 C15 C17 110.75(15) . . ?
H15 C15 C11 107.63(8) . . ?
H15 C15 C17 107.63(10) . . ?
H15 C15 C16 107.63(10) . . ?
C22 C23 C18 118.25(16) . . ?
C27 C23 C18 121.51(14) . . ?
C27 C23 C22 120.14(15) . . ?
C20 C19 C18 117.67(16) . . ?
C24 C19 C18 122.87(14) . . ?
C24 C19 C20 119.46(15) . . ?
C9 C8 C7 121.39(15) . . ?
H8 C8 C7 119.30(9) . . ?
H8 C8 C9 119.30(9) . . ?
C10 C9 C8 119.71(15) . . ?
H9 C9 C8 120.15(9) . . ?
H9 C9 C10 120.15(10) . . ?
C3 C2 C1 128.58(15) . . ?
H2 C2 C1 115.71(9) . . ?
H2 C2 C3 115.71(9) . . ?
H4a C4 C1 109.5 . . ?
H4b C4 C1 109.5 . . ?
H4b C4 H4a 109.5 . . ?
H4c C4 C1 109.5 . . ?
H4c C4 H4a 109.5 . . ?
H4c C4 H4b 109.5 . . ?
H13a C13 C12 109.5 . . ?
H13b C13 C12 109.5 . . ?
H13b C13 H13a 109.5 . . ?
H13c C13 C12 109.5 . . ?
H13c C13 H13a 109.5 . . ?
H13c C13 H13b 109.5 . . ?
H14a C14 C12 109.5 . . ?
H14b C14 C12 109.5 . . ?
H14b C14 H14a 109.5 . . ?
H14c C14 C12 109.5 . . ?
H14c C14 H14a 109.5 . . ?
H14c C14 H14b 109.5 . . ?
H5a C5 C3 109.5 . . ?
H5b C5 C3 109.5 . . ?
H5b C5 H5a 109.5 . . ?
H5c C5 C3 109.5 . . ?
H5c C5 H5a 109.5 . . ?
H5c C5 H5b 109.5 . . ?
C32 C30 C33 110.12(14) . . ?
C31 C30 C33 110.16(16) . . ?
C31 C30 C32 110.30(16) . . ?
C9 C10 C11 121.06(15) . . ?
H10 C10 C11 119.47(9) . . ?
H10 C10 C9 119.47(10) . . ?
C21 C22 C23 120.83(17) . . ?
H22 C22 C23 119.59(11) . . ?
H22 C22 C21 119.59(10) . . ?
C29 C27 C23 113.70(15) . . ?
C28 C27 C23 109.90(15) . . ?
C28 C27 C29 109.52(15) . . ?
H27 C27 C23 107.84(9) . . ?
H27 C27 C29 107.84(10) . . ?
H27 C27 C28 107.84(12) . . ?
C21 C20 C19 121.46(17) . . ?
H20 C20 C19 119.27(11) . . ?
H20 C20 C21 119.27(10) . . ?
C20 C21 C22 120.18(16) . . ?
H21 C21 C22 119.91(10) . . ?
H21 C21 C20 119.91(10) . . ?
C26 C24 C19 111.27(15) . . ?
C25 C24 C19 111.43(15) . . ?
C25 C24 C26 110.04(15) . . ?
H24 C24 C19 107.98(9) . . ?
H24 C24 C26 107.98(10) . . ?
H24 C24 C25 107.98(10) . . ?
H29a C29 C27 109.5 . . ?
H29b C29 C27 109.5 . . ?
H29b C29 H29a 109.5 . . ?
H29c C29 C27 109.5 . . ?
H29c C29 H29a 109.5 . . ?
H29c C29 H29b 109.5 . . ?
H26a C26 C24 109.5 . . ?
H26b C26 C24 109.5 . . ?
H26b C26 H26a 109.5 . . ?
H26c C26 C24 109.5 . . ?
H26c C26 H26a 109.5 . . ?
H26c C26 H26b 109.5 . . ?
H17a C17 C15 109.5 . . ?
H17b C17 C15 109.5 . . ?
H17b C17 H17a 109.5 . . ?
H17c C17 C15 109.5 . . ?
H17c C17 H17a 109.5 . . ?
H17c C17 H17b 109.5 . . ?
H33a C33 C30 109.5 . . ?
H33b C33 C30 109.5 . . ?
H33b C33 H33a 109.5 . . ?
H33c C33 C30 109.5 . . ?
H33c C33 H33a 109.5 . . ?
H33c C33 H33b 109.5 . . ?
H16a C16 C15 109.5 . . ?
H16b C16 C15 109.5 . . ?
H16b C16 H16a 109.5 . . ?
H16c C16 C15 109.5 . . ?
H16c C16 H16a 109.5 . . ?
H16c C16 H16b 109.5 . . ?
H32a C32 C30 109.5 . . ?
H32b C32 C30 109.5 . . ?
H32b C32 H32a 109.5 . . ?
H32c C32 C30 109.5 . . ?
H32c C32 H32a 109.5 . . ?
H32c C32 H32b 109.5 . . ?
H25a C25 C24 109.5 . . ?
H25b C25 C24 109.5 . . ?
H25b C25 H25a 109.5 . . ?
H25c C25 C24 109.5 . . ?
H25c C25 H25a 109.5 . . ?
H25c C25 H25b 109.5 . . ?
H31a C31 C30 109.5 . . ?
H31b C31 C30 109.5 . . ?
H31b C31 H31a 109.5 . . ?
H31c C31 C30 109.5 . . ?
H31c C31 H31a 109.5 . . ?
H31c C31 H31b 109.5 . . ?
H28a C28 C27 109.5 . . ?
H28b C28 C27 109.5 . . ?
H28b C28 H28a 109.5 . . ?
H28c C28 C27 109.5 . . ?
H28c C28 H28a 109.5 . . ?
H28c C28 H28b 109.5 . . ?
C30 Sb1' Ga1 100.69(16) . . ?

loop_
_geom_bond_atom_site_label_1
_geom_bond_atom_site_label_2
_geom_bond_distance
_geom_bond_site_symmetry_2
_geom_bond_publ_flag
Sb1 Ga1 2.6107(14) . ?
Sb1 C30 2.227(2) . ?
Sb1 H1 1.726(17) . ?
Ga1 N1 1.9690(13) . ?
Ga1 N2 1.9798(13) . ?
Ga1 Sb1' 2.626(4) . ?
Ga1 H 1.553(15) . ?
N1 C1 1.333(2) . ?
N1 C6 1.4405(19) . ?
N2 C3 1.324(2) . ?
N2 C18 1.4438(19) . ?
C1 C2 1.392(2) . ?
C1 C4 1.508(2) . ?
C12 C7 1.526(2) . ?
C12 C13 1.530(2) . ?
C12 C14 1.532(2) . ?
C12 H12 1.0000 . ?
C3 C2 1.409(2) . ?
C3 C5 1.506(2) . ?
C6 C11 1.403(2) . ?
C6 C7 1.407(2) . ?
C11 C15 1.520(2) . ?
C11 C10 1.396(2) . ?
C7 C8 1.394(2) . ?
C18 C23 1.405(2) . ?
C18 C19 1.406(2) . ?
C15 C17 1.525(2) . ?
C15 C16 1.530(2) . ?
C15 H15 1.0000 . ?
C23 C22 1.395(2) . ?
C23 C27 1.520(2) . ?
C19 C20 1.400(2) . ?
C19 C24 1.520(2) . ?
C8 C9 1.386(2) . ?
C8 H8 0.9500 . ?
C9 C10 1.385(2) . ?
C9 H9 0.9500 . ?
C2 H2 0.9500 . ?
C4 H4a 0.9800 . ?
C4 H4b 0.9800 . ?
C4 H4c 0.9800 . ?
C13 H13a 0.9800 . ?
C13 H13b 0.9800 . ?
C13 H13c 0.9800 . ?
C14 H14a 0.9800 . ?
C14 H14b 0.9800 . ?
C14 H14c 0.9800 . ?
C5 H5a 0.9800 . ?
C5 H5b 0.9800 . ?
C5 H5c 0.9800 . ?
C30 C33 1.525(3) . ?
C30 C32 1.529(2) . ?
C30 C31 1.519(3) . ?
C30 Sb1' 2.161(4) . ?
C10 H10 0.9500 . ?
C22 C21 1.386(3) . ?
C22 H22 0.9500 . ?
C27 C29 1.523(2) . ?
C27 C28 1.532(3) . ?
C27 H27 1.0000 . ?
C20 C21 1.375(3) . ?
C20 H20 0.9500 . ?
C21 H21 0.9500 . ?
C24 C26 1.534(3) . ?
C24 C25 1.538(2) . ?
C24 H24 1.0000 . ?
C29 H29a 0.9800 . ?
C29 H29b 0.9800 . ?
C29 H29c 0.9800 . ?
C26 H26a 0.9800 . ?
C26 H26b 0.9800 . ?
C26 H26c 0.9800 . ?
C17 H17a 0.9800 . ?
C17 H17b 0.9800 . ?
C17 H17c 0.9800 . ?
C33 H33a 0.9800 . ?
C33 H33b 0.9800 . ?
C33 H33c 0.9800 . ?
C16 H16a 0.9800 . ?
C16 H16b 0.9800 . ?
C16 H16c 0.9800 . ?
C32 H32a 0.9800 . ?
C32 H32b 0.9800 . ?
C32 H32c 0.9800 . ?
C25 H25a 0.9800 . ?
C25 H25b 0.9800 . ?
C25 H25c 0.9800 . ?
C31 H31a 0.9800 . ?
C31 H31b 0.9800 . ?
C31 H31c 0.9800 . ?
C28 H28a 0.9800 . ?
C28 H28b 0.9800 . ?
C28 H28c 0.9800 . ?

loop_
_restr_distance_atom_site_label_1
_restr_distance_atom_site_label_2
_restr_distance_site_symmetry_2
_restr_distance_target
_restr_distance_target_weight_param
_restr_distance_diff
Sb1 H1 1 1.7100 0.0200 -0.0162
Ga1 H 1 1.5200 0.0200 -0.0332
